data_7062357
loop_
_publ_author_name
'Nedunchezhian, Kavitha'
'Nallathambi, Sengottuvelan'

_publ_section_title
;
 Mono- and di-ferrocene conjugated 5-methyl benzimidazole based
 multi-channel receptors for cations/anions with their antimicrobial and
 anticancer studies
;
_journal_issue 10
_journal_name_full 'New Journal of Chemistry'
_journal_page_first 4656
_journal_page_last 4666
_journal_paper_doi 10.1039/D2NJ05960F
_journal_volume 47
_journal_year 2023
_chemical_formula_moiety 'C29 H26 Fe2 N2'
_chemical_formula_sum 'C29 H26 Fe2 N2'
_chemical_formula_weight 514.22
_space_group_crystal_system orthorhombic
_space_group_IT_number 19
_space_group_name_Hall 'P 2ac 2ab'
_space_group_name_H-M_alt 'P 21 21 21'
_atom_sites_solution_hydrogens geom
_audit_creation_date 2021-08-26
_audit_creation_method
;
Olex2 1.3-ac4
(compiled 2018.12.18 svn.r3554 for Rigaku Oxford Diffraction, GUI svn.r1)
;
_audit_update_record
;
2021-11-26 deposited with the CCDC.	2023-02-01 downloaded from the CCDC.
;
_cell_angle_alpha 90
_cell_angle_beta 90
_cell_angle_gamma 90
_cell_formula_units_Z 4
_cell_length_a 9.6083(4)
_cell_length_b 14.0301(6)
_cell_length_c 17.6821(9)
_cell_measurement_reflns_used 4005
_cell_measurement_temperature 303.9(8)
_cell_measurement_theta_max 20.9280
_cell_measurement_theta_min 2.2980
_cell_volume 2383.64(19)
_computing_cell_refinement 'CrysAlisPro 1.171.40.35a (Rigaku OD, 2018)'
_computing_data_collection 'CrysAlisPro 1.171.40.35a (Rigaku OD, 2018)'
_computing_data_reduction 'CrysAlisPro 1.171.40.35a (Rigaku OD, 2018)'
_computing_molecular_graphics 'Olex2 (Dolomanov et al., 2009)'
_computing_publication_material 'Olex2 (Dolomanov et al., 2009)'
_computing_structure_refinement 'ShelXL (Sheldrick, 2015)'
_computing_structure_solution 'ShelXT (Sheldrick, 2015)'
_diffrn_ambient_environment air
_diffrn_ambient_temperature 303.9(8)
_diffrn_detector 'CCD plate'
_diffrn_detector_area_resol_mean 10.0000
_diffrn_detector_type HyPix3000
_diffrn_measured_fraction_theta_full 1.000
_diffrn_measured_fraction_theta_max 1.000
_diffrn_measurement_details
;
List of Runs (angles in degrees, time in seconds):

  # Type    Start    End  Width  t~exp~   \w     \q     \k     \f   Frames
#--------------------------------------------------------------------------
  1  \w      0.00  27.00   0.50   14.00    --   16.22  45.00  60.00   54
  2  \w     44.00  83.00   0.50   14.00    --   16.22  45.00  60.00   78
  3  \w     10.00  64.00   0.50   14.00    --   16.22-125.00  30.00  108
  4  \w      3.00  29.00   0.50   14.00    --   16.22-104.00 -87.00   52
  5  \w     33.00  58.00   0.50   14.00    --   16.22-104.00 -87.00   50
  6  \w     29.00  54.00   0.50   14.00    --   16.22-127.00-166.00   50
  7  \w     10.00  49.00   0.50   14.00    --  -14.97  21.00-146.00   78
  8  \w    -49.00 -24.00   0.50   14.00    --  -14.97 125.00 120.00   50
  9  \w    -41.00  48.00   0.50   14.00    --  -14.97  30.00-120.00  178
 10  \w    -29.00   0.00   0.50   14.00    --  -14.97  21.00-146.00   58
 11  \w    -41.00 -14.00   0.50   14.00    --  -14.97 125.00-180.00   54
;
_diffrn_measurement_device 'four-circle diffractometer'
_diffrn_measurement_device_type 'XtaLAB Synergy, Single source at offset/far, HyPix3000'
_diffrn_measurement_method '\w scans'
_diffrn_orient_matrix_type 'CrysAlisPro convention (1999,Acta A55,543-557)'
_diffrn_orient_matrix_UB_11 0.0456850000
_diffrn_orient_matrix_UB_12 -0.0084114000
_diffrn_orient_matrix_UB_13 -0.0308905000
_diffrn_orient_matrix_UB_21 0.0577901000
_diffrn_orient_matrix_UB_22 0.0112858000
_diffrn_orient_matrix_UB_23 0.0232525000
_diffrn_orient_matrix_UB_31 0.0054836000
_diffrn_orient_matrix_UB_32 -0.0485151000
_diffrn_orient_matrix_UB_33 0.0107084000
_diffrn_radiation_monochromator mirror
_diffrn_radiation_probe x-ray
_diffrn_radiation_type MoK\a
_diffrn_radiation_wavelength 0.71073
_diffrn_reflns_av_R_equivalents 0.0680
_diffrn_reflns_av_unetI/netI 0.1044
_diffrn_reflns_Laue_measured_fraction_full 1.000
_diffrn_reflns_Laue_measured_fraction_max 1.000
_diffrn_reflns_limit_h_max 7
_diffrn_reflns_limit_h_min -11
_diffrn_reflns_limit_k_max 15
_diffrn_reflns_limit_k_min -16
_diffrn_reflns_limit_l_max 21
_diffrn_reflns_limit_l_min -15
_diffrn_reflns_number 11838
_diffrn_reflns_point_group_measured_fraction_full 0.963
_diffrn_reflns_point_group_measured_fraction_max 0.963
_diffrn_reflns_theta_full 25.027
_diffrn_reflns_theta_max 25.027
_diffrn_reflns_theta_min 2.304
_diffrn_source 'micro-focus sealed X-ray tube'
_diffrn_source_type 'PhotonJet (Mo) X-ray Source'
_exptl_absorpt_coefficient_mu 1.237
_exptl_absorpt_correction_T_max 1.00000
_exptl_absorpt_correction_T_min 0.26225
_exptl_absorpt_correction_type multi-scan
_exptl_absorpt_process_details
;
CrysAlisPro 1.171.40.35a (Rigaku Oxford Diffraction, 2018)
Empirical absorption correction using spherical harmonics,
 implemented in SCALE3 ABSPACK scaling algorithm.
;
_exptl_crystal_colour 'clear whiteish white'
_exptl_crystal_colour_lustre clear
_exptl_crystal_colour_modifier whiteish
_exptl_crystal_colour_primary white
_exptl_crystal_density_diffrn 1.433
_exptl_crystal_description block
_exptl_crystal_F_000 1064
_exptl_crystal_size_max 0.2
_exptl_crystal_size_mid 0.15
_exptl_crystal_size_min 0.1
_refine_diff_density_max 0.265
_refine_diff_density_min -0.257
_refine_diff_density_rms 0.056
_refine_ls_abs_structure_details
;
 Flack x determined using 577 quotients [(I+)-(I-)]/[(I+)+(I-)]
 (Parsons, Flack and Wagner, Acta Cryst. B69 (2013) 249-259).
;
_refine_ls_abs_structure_Flack -0.01(3)
_refine_ls_extinction_method none
_refine_ls_goodness_of_fit_ref 1.013
_refine_ls_hydrogen_treatment constr
_refine_ls_matrix_type full
_refine_ls_number_parameters 299
_refine_ls_number_reflns 4059
_refine_ls_number_restraints 0
_refine_ls_restrained_S_all 1.013
_refine_ls_R_factor_all 0.1206
_refine_ls_R_factor_gt 0.0591
_refine_ls_shift/su_max 0.000
_refine_ls_shift/su_mean 0.000
_refine_ls_structure_factor_coef Fsqd
_refine_ls_weighting_details 'w=1/[\s^2^(Fo^2^)+(0.0317P)^2^] where P=(Fo^2^+2Fc^2^)/3'
_refine_ls_weighting_scheme calc
_refine_ls_wR_factor_gt 0.0971
_refine_ls_wR_factor_ref 0.1204
_reflns_Friedel_coverage 0.691
_reflns_Friedel_fraction_full 0.916
_reflns_Friedel_fraction_max 0.916
_reflns_number_gt 2262
_reflns_number_total 4059
_reflns_threshold_expression 'I > 2\s(I)'
_cod_data_source_file d2nj05960f2.cif
_cod_data_source_block extr14
_cod_database_code 7062357
_shelx_shelxl_version_number 2018/3
_chemical_oxdiff_formula 'C H N O Fe'
_shelx_space_group_comment
;
The symmetry employed for this shelxl refinement is uniquely defined
by the following loop, which should always be used as a source of
symmetry information in preference to the above space-group names.
They are only intended as comments.
;
_shelx_estimated_absorpt_t_max 0.886
_shelx_estimated_absorpt_t_min 0.790
_reflns_odcompleteness_completeness 99.53
_reflns_odcompleteness_iscentric 1
_reflns_odcompleteness_theta 26.32
_olex2_refinement_description
;
1. Fixed Uiso
 At 1.2 times of:
  All C(H) groups, All C(H,H) groups
 At 1.5 times of:
  All C(H,H,H) groups
2.a Secondary CH2 refined with riding coordinates:
 C19(H19A,H19B)
2.b Aromatic/amide H refined with riding coordinates:
 C21(H21), C7(H7), C13(H13), C6(H6), C24(H24), C17(H17), C16(H16), C18(H18),
 C3(H3), C14(H14), C23(H23), C22(H22), C15(H15), C12(H12), C10(H10), C25(H25),
 C11(H11), C29(H29), C26(H26), C28(H28), C27(H27)
2.c Idealised Me refined as rotating group:
 C1(H1A,H1B,H1C)
;
_olex2_submission_special_instructions 'No special instructions were received'
_oxdiff_exptl_absorpt_empirical_details
;
Empirical correction (ABSPACK) includes:
- Absorption correction using spherical harmonics
- Frame scaling
;
_oxdiff_exptl_absorpt_empirical_full_max 1.688
_oxdiff_exptl_absorpt_empirical_full_min 0.352

loop_
_space_group_symop_operation_xyz
'x, y, z'
'-x+1/2, -y, z+1/2'
'-x, y+1/2, -z+1/2'
'x+1/2, -y+1/2, -z'

loop_
_atom_site_label
_atom_site_type_symbol
_atom_site_fract_x
_atom_site_fract_y
_atom_site_fract_z
_atom_site_U_iso_or_equiv
_atom_site_adp_type
_atom_site_occupancy
_atom_site_site_symmetry_order
_atom_site_calc_flag
_atom_site_refinement_flags_posn
_atom_site_refinement_flags_adp
_atom_site_refinement_flags_occupancy
_atom_site_disorder_assembly
_atom_site_disorder_group
Fe1 Fe 0.54643(14) 0.69384(9) 0.74411(8) 0.0682(4) Uani 1 1 d . . . . .
Fe2 Fe 0.42461(16) 0.47669(8) 0.46638(8) 0.0740(5) Uani 1 1 d . . . . .
N1 N 0.5023(6) 0.7678(4) 0.5321(4) 0.0556(19) Uani 1 1 d . . . . .
N2 N 0.4029(8) 0.8952(5) 0.5881(5) 0.069(2) Uani 1 1 d . . . . .
C5 C 0.5022(8) 0.8397(6) 0.4784(6) 0.055(2) Uani 1 1 d . . . . .
C8 C 0.4408(9) 0.8053(6) 0.5965(5) 0.056(2) Uani 1 1 d . . . . .
C4 C 0.4423(12) 0.9181(6) 0.5155(6) 0.068(3) Uani 1 1 d . . . . .
C9 C 0.4134(10) 0.7529(7) 0.6657(6) 0.067(3) Uani 1 1 d . . . . .
C2 C 0.4705(11) 1.0063(6) 0.4000(7) 0.074(3) Uani 1 1 d . . . . .
C21 C 0.5348(12) 0.5685(6) 0.3990(6) 0.076(3) Uani 1 1 d . . . . .
H21 H 0.628052 0.564103 0.385268 0.092 Uiso 1 1 calc R . . . .
C7 C 0.5322(10) 0.9280(7) 0.3668(6) 0.078(3) Uani 1 1 d . . . . .
H7 H 0.562783 0.932727 0.317003 0.094 Uiso 1 1 calc R . . . .
C13 C 0.3838(10) 0.6532(8) 0.6768(6) 0.083(3) Uani 1 1 d . . . . .
H13 H 0.385849 0.606454 0.639499 0.100 Uiso 1 1 calc R . . . .
C6 C 0.5501(11) 0.8437(6) 0.4044(5) 0.069(3) Uani 1 1 d . . . . .
H6 H 0.592255 0.791508 0.381421 0.083 Uiso 1 1 calc R . . . .
C20 C 0.4814(9) 0.6175(6) 0.4630(6) 0.059(2) Uani 1 1 d . . . . .
C19 C 0.5654(10) 0.6744(5) 0.5193(5) 0.062(2) Uani 1 1 d . . . . .
H19A H 0.570395 0.639949 0.566764 0.074 Uiso 1 1 calc R . . . .
H19B H 0.659399 0.682597 0.500427 0.074 Uiso 1 1 calc R . . . .
C24 C 0.3348(10) 0.6078(6) 0.4623(6) 0.069(3) Uani 1 1 d . . . . .
H24 H 0.273851 0.632524 0.498087 0.083 Uiso 1 1 calc R . . . .
C17 C 0.7180(12) 0.6110(9) 0.7200(8) 0.093(4) Uani 1 1 d . . . . .
H17 H 0.723445 0.561693 0.684966 0.111 Uiso 1 1 calc R . . . .
C16 C 0.7460(10) 0.7093(10) 0.7066(7) 0.090(3) Uani 1 1 d . . . . .
H16 H 0.773191 0.735890 0.660729 0.108 Uiso 1 1 calc R . . . .
C18 C 0.6799(12) 0.6029(8) 0.7976(8) 0.094(4) Uani 1 1 d . . . . .
H18 H 0.655575 0.546698 0.822189 0.113 Uiso 1 1 calc R . . . .
C3 C 0.4271(11) 1.0042(6) 0.4737(6) 0.076(3) Uani 1 1 d . . . . .
H3 H 0.388423 1.058071 0.496056 0.091 Uiso 1 1 calc R . . . .
C14 C 0.6850(12) 0.6932(10) 0.8308(7) 0.102(4) Uani 1 1 d . . . . .
H14 H 0.665320 0.707752 0.881018 0.122 Uiso 1 1 calc R . . . .
C23 C 0.2964(12) 0.5538(7) 0.3975(7) 0.089(3) Uani 1 1 d . . . . .
H23 H 0.206526 0.538229 0.382404 0.107 Uiso 1 1 calc R . . . .
C22 C 0.4224(15) 0.5280(7) 0.3602(5) 0.095(4) Uani 1 1 d . . . . .
H22 H 0.428832 0.490399 0.317011 0.114 Uiso 1 1 calc R . . . .
C15 C 0.7257(12) 0.7584(9) 0.7740(8) 0.091(4) Uani 1 1 d . . . . .
H15 H 0.737081 0.823681 0.780639 0.109 Uiso 1 1 calc R . . . .
C12 C 0.3514(10) 0.6386(10) 0.7533(8) 0.105(4) Uani 1 1 d . . . . .
H12 H 0.327455 0.580800 0.775497 0.125 Uiso 1 1 calc R . . . .
C10 C 0.3991(11) 0.7990(8) 0.7377(6) 0.091(3) Uani 1 1 d . . . . .
H10 H 0.412203 0.863602 0.747091 0.109 Uiso 1 1 calc R . . . .
C1 C 0.4557(13) 1.0973(6) 0.3519(6) 0.121(4) Uani 1 1 d . . . . .
H1A H 0.521013 1.144264 0.369133 0.182 Uiso 1 1 calc GR . . . .
H1B H 0.362821 1.121779 0.356765 0.182 Uiso 1 1 calc GR . . . .
H1C H 0.473947 1.082477 0.299831 0.182 Uiso 1 1 calc GR . . . .
C25 C 0.503(3) 0.4161(10) 0.5630(12) 0.130(7) Uani 1 1 d . . . . .
H25 H 0.557884 0.445632 0.599526 0.156 Uiso 1 1 calc R . . . .
C11 C 0.3620(13) 0.7298(11) 0.7916(8) 0.117(5) Uani 1 1 d . . . . .
H11 H 0.346944 0.740555 0.842857 0.140 Uiso 1 1 calc R . . . .
C29 C 0.548(2) 0.3671(15) 0.4989(16) 0.142(7) Uani 1 1 d . . . . .
H29 H 0.639804 0.357906 0.484700 0.170 Uiso 1 1 calc R . . . .
C26 C 0.359(3) 0.4110(11) 0.5599(11) 0.123(6) Uani 1 1 d . . . . .
H26 H 0.299225 0.438132 0.595234 0.147 Uiso 1 1 calc R . . . .
C28 C 0.431(4) 0.3337(8) 0.4590(10) 0.154(7) Uani 1 1 d . . . . .
H28 H 0.432072 0.299475 0.413965 0.185 Uiso 1 1 calc R . . . .
C27 C 0.317(2) 0.3607(13) 0.4981(16) 0.141(7) Uani 1 1 d . . . . .
H27 H 0.225108 0.347160 0.485085 0.169 Uiso 1 1 calc R . . . .

loop_
_atom_site_aniso_label
_atom_site_aniso_U_11
_atom_site_aniso_U_22
_atom_site_aniso_U_33
_atom_site_aniso_U_23
_atom_site_aniso_U_13
_atom_site_aniso_U_12
Fe1 0.0652(9) 0.0780(9) 0.0614(9) 0.0036(8) 0.0001(9) -0.0027(8)
Fe2 0.0718(10) 0.0622(9) 0.0882(12) -0.0142(8) 0.0086(10) -0.0039(8)
N1 0.053(4) 0.053(4) 0.061(5) -0.002(4) 0.002(4) 0.004(3)
N2 0.062(6) 0.069(5) 0.076(6) -0.016(5) -0.004(5) 0.013(4)
C5 0.039(5) 0.062(6) 0.064(7) -0.002(5) -0.003(5) -0.005(4)
C8 0.039(5) 0.078(6) 0.052(6) -0.010(5) 0.003(5) -0.003(6)
C4 0.063(6) 0.065(7) 0.074(8) -0.006(6) -0.006(7) 0.005(6)
C9 0.058(6) 0.085(7) 0.059(7) -0.006(6) 0.005(6) -0.001(6)
C2 0.078(8) 0.055(6) 0.088(9) 0.017(6) -0.013(7) -0.013(5)
C21 0.074(7) 0.079(7) 0.077(8) -0.016(6) 0.016(7) -0.011(6)
C7 0.073(7) 0.084(7) 0.077(8) 0.009(6) -0.004(6) 0.000(6)
C13 0.072(8) 0.104(9) 0.075(9) 0.013(7) -0.004(6) -0.023(6)
C6 0.069(7) 0.077(7) 0.062(7) 0.006(5) 0.004(7) 0.001(6)
C20 0.058(6) 0.058(6) 0.060(7) -0.007(5) 0.005(6) 0.005(4)
C19 0.058(6) 0.063(6) 0.064(6) 0.000(4) 0.002(6) 0.010(5)
C24 0.058(6) 0.075(7) 0.074(8) -0.001(6) -0.001(7) -0.001(5)
C17 0.086(9) 0.099(10) 0.092(11) -0.020(7) -0.007(8) 0.019(7)
C16 0.063(7) 0.124(11) 0.082(10) 0.021(8) -0.004(7) 0.001(7)
C18 0.093(9) 0.080(9) 0.109(12) 0.007(8) -0.026(9) 0.003(7)
C3 0.080(7) 0.065(7) 0.083(9) -0.006(6) -0.007(8) 0.003(6)
C14 0.114(10) 0.113(10) 0.077(9) 0.010(9) -0.040(8) -0.001(9)
C23 0.093(9) 0.100(8) 0.075(9) -0.008(7) -0.023(8) -0.012(7)
C22 0.127(11) 0.103(8) 0.056(7) -0.031(6) 0.012(8) -0.019(9)
C15 0.082(8) 0.091(9) 0.099(12) -0.004(8) -0.024(8) -0.018(7)
C12 0.066(7) 0.161(13) 0.087(11) 0.036(10) 0.002(8) -0.031(8)
C10 0.091(8) 0.114(9) 0.068(8) 0.007(8) 0.020(7) 0.025(7)
C1 0.136(11) 0.085(8) 0.143(10) 0.023(7) 0.005(10) 0.007(8)
C25 0.16(2) 0.067(10) 0.16(2) 0.027(10) -0.049(15) -0.008(11)
C11 0.092(10) 0.175(15) 0.084(11) 0.007(11) 0.027(8) 0.024(9)
C29 0.106(14) 0.104(13) 0.22(2) 0.031(12) 0.011(16) 0.046(13)
C26 0.18(2) 0.083(12) 0.107(15) 0.021(9) 0.025(13) 0.000(12)
C28 0.23(2) 0.066(9) 0.167(17) -0.024(8) -0.02(2) 0.017(15)
C27 0.126(16) 0.084(13) 0.21(3) 0.008(12) -0.011(16) -0.038(12)

loop_
_atom_type_symbol
_atom_type_description
_atom_type_scat_dispersion_real
_atom_type_scat_dispersion_imag
_atom_type_scat_source
C C 0.0033 0.0016 'International Tables Vol C Tables 4.2.6.8 and 6.1.1.4'
H H 0.0000 0.0000 'International Tables Vol C Tables 4.2.6.8 and 6.1.1.4'
Fe Fe 0.3463 0.8444 'International Tables Vol C Tables 4.2.6.8 and 6.1.1.4'
N N 0.0061 0.0033 'International Tables Vol C Tables 4.2.6.8 and 6.1.1.4'

loop_
_geom_angle_atom_site_label_1
_geom_angle_atom_site_label_2
_geom_angle_atom_site_label_3
_geom_angle
_geom_angle_site_symmetry_1
_geom_angle_site_symmetry_3
_geom_angle_publ_flag
C9 Fe1 C17 125.7(5) . . ?
C13 Fe1 C9 41.1(3) . . ?
C13 Fe1 C17 109.5(4) . . ?
C13 Fe1 C10 68.9(5) . . ?
C16 Fe1 C9 108.8(4) . . ?
C16 Fe1 C13 123.9(5) . . ?
C16 Fe1 C17 40.6(4) . . ?
C16 Fe1 C18 68.1(4) . . ?
C16 Fe1 C10 123.7(5) . . ?
C18 Fe1 C9 162.4(5) . . ?
C18 Fe1 C13 125.1(5) . . ?
C18 Fe1 C17 40.6(4) . . ?
C18 Fe1 C10 155.5(5) . . ?
C14 Fe1 C9 156.5(5) . . ?
C14 Fe1 C13 159.9(5) . . ?
C14 Fe1 C17 68.2(5) . . ?
C14 Fe1 C16 68.3(5) . . ?
C14 Fe1 C18 40.1(4) . . ?
C14 Fe1 C12 122.8(5) . . ?
C14 Fe1 C10 119.9(5) . . ?
C15 Fe1 C9 121.7(5) . . ?
C15 Fe1 C13 158.5(5) . . ?
C15 Fe1 C17 67.9(5) . . ?
C15 Fe1 C16 40.1(4) . . ?
C15 Fe1 C18 67.8(5) . . ?
C15 Fe1 C14 40.9(4) . . ?
C15 Fe1 C12 159.5(6) . . ?
C15 Fe1 C10 106.3(5) . . ?
C15 Fe1 C11 121.8(6) . . ?
C12 Fe1 C9 68.6(4) . . ?
C12 Fe1 C13 40.3(4) . . ?
C12 Fe1 C17 122.6(6) . . ?
C12 Fe1 C16 158.7(6) . . ?
C12 Fe1 C18 107.7(5) . . ?
C12 Fe1 C10 69.0(5) . . ?
C10 Fe1 C9 40.9(3) . . ?
C10 Fe1 C17 161.4(5) . . ?
C11 Fe1 C9 68.7(5) . . ?
C11 Fe1 C13 69.1(5) . . ?
C11 Fe1 C17 157.8(6) . . ?
C11 Fe1 C16 158.6(6) . . ?
C11 Fe1 C18 120.9(6) . . ?
C11 Fe1 C14 105.2(6) . . ?
C11 Fe1 C12 41.9(4) . . ?
C11 Fe1 C10 40.4(4) . . ?
C21 Fe2 C20 40.5(3) . . ?
C21 Fe2 C25 123.6(7) . . ?
C20 Fe2 C25 109.0(5) . . ?
C24 Fe2 C21 68.3(4) . . ?
C24 Fe2 C20 40.6(3) . . ?
C24 Fe2 C23 40.8(4) . . ?
C24 Fe2 C25 124.1(7) . . ?
C23 Fe2 C21 68.4(4) . . ?
C23 Fe2 C20 68.5(4) . . ?
C23 Fe2 C25 159.7(9) . . ?
C22 Fe2 C21 40.3(4) . . ?
C22 Fe2 C20 68.3(4) . . ?
C22 Fe2 C24 68.8(4) . . ?
C22 Fe2 C23 41.1(4) . . ?
C22 Fe2 C25 158.3(10) . . ?
C22 Fe2 C29 122.9(8) . . ?
C29 Fe2 C21 109.9(6) . . ?
C29 Fe2 C20 125.8(8) . . ?
C29 Fe2 C24 161.1(10) . . ?
C29 Fe2 C23 157.6(10) . . ?
C29 Fe2 C25 40.0(6) . . ?
C26 Fe2 C21 159.3(9) . . ?
C26 Fe2 C20 123.6(7) . . ?
C26 Fe2 C24 108.3(5) . . ?
C26 Fe2 C23 123.2(8) . . ?
C26 Fe2 C22 159.3(10) . . ?
C26 Fe2 C25 40.1(5) . . ?
C26 Fe2 C29 66.3(7) . . ?
C26 Fe2 C28 66.6(7) . . ?
C26 Fe2 C27 39.8(6) . . ?
C28 Fe2 C21 125.0(9) . . ?
C28 Fe2 C20 162.0(11) . . ?
C28 Fe2 C24 155.9(10) . . ?
C28 Fe2 C23 120.5(8) . . ?
C28 Fe2 C22 107.3(6) . . ?
C28 Fe2 C25 68.3(6) . . ?
C28 Fe2 C29 40.8(6) . . ?
C27 Fe2 C21 159.7(9) . . ?
C27 Fe2 C20 157.8(9) . . ?
C27 Fe2 C24 121.6(7) . . ?
C27 Fe2 C23 106.5(6) . . ?
C27 Fe2 C22 123.0(8) . . ?
C27 Fe2 C25 67.8(7) . . ?
C27 Fe2 C29 66.8(6) . . ?
C27 Fe2 C28 39.3(6) . . ?
C5 N1 C8 106.7(7) . . ?
C5 N1 C19 123.1(7) . . ?
C8 N1 C19 130.1(8) . . ?
C8 N2 C4 104.6(8) . . ?
N1 C5 C4 104.5(8) . . ?
N1 C5 C6 132.5(9) . . ?
C6 C5 C4 123.0(9) . . ?
N1 C8 C9 125.3(8) . . ?
N2 C8 N1 112.7(8) . . ?
N2 C8 C9 121.9(9) . . ?
N2 C4 C5 111.5(9) . . ?
N2 C4 C3 130.8(10) . . ?
C5 C4 C3 117.7(10) . . ?
C8 C9 Fe1 131.2(7) . . ?
C13 C9 Fe1 68.9(6) . . ?
C13 C9 C8 130.0(10) . . ?
C10 C9 Fe1 69.1(6) . . ?
C10 C9 C8 122.5(9) . . ?
C10 C9 C13 107.4(9) . . ?
C7 C2 C1 117.7(10) . . ?
C3 C2 C7 121.3(9) . . ?
C3 C2 C1 121.0(10) . . ?
Fe2 C21 H21 127.4 . . ?
C20 C21 Fe2 69.8(5) . . ?
C20 C21 H21 126.0 . . ?
C22 C21 Fe2 68.4(6) . . ?
C22 C21 H21 126.0 . . ?
C22 C21 C20 107.9(10) . . ?
C2 C7 H7 118.8 . . ?
C6 C7 C2 122.4(10) . . ?
C6 C7 H7 118.8 . . ?
Fe1 C13 H13 126.4 . . ?
C9 C13 Fe1 70.0(6) . . ?
C9 C13 H13 125.8 . . ?
C12 C13 Fe1 69.4(6) . . ?
C12 C13 C9 108.5(11) . . ?
C12 C13 H13 125.8 . . ?
C5 C6 H6 121.6 . . ?
C7 C6 C5 116.8(9) . . ?
C7 C6 H6 121.6 . . ?
C21 C20 Fe2 69.7(5) . . ?
C21 C20 C19 126.0(8) . . ?
C19 C20 Fe2 129.2(6) . . ?
C24 C20 Fe2 69.1(5) . . ?
C24 C20 C21 107.8(9) . . ?
C24 C20 C19 126.1(9) . . ?
N1 C19 C20 110.8(7) . . ?
N1 C19 H19A 109.5 . . ?
N1 C19 H19B 109.5 . . ?
C20 C19 H19A 109.5 . . ?
C20 C19 H19B 109.5 . . ?
H19A C19 H19B 108.1 . . ?
Fe2 C24 H24 125.5 . . ?
C20 C24 Fe2 70.4(5) . . ?
C20 C24 H24 125.8 . . ?
C20 C24 C23 108.5(10) . . ?
C23 C24 Fe2 69.9(6) . . ?
C23 C24 H24 125.8 . . ?
Fe1 C17 H17 127.0 . . ?
C16 C17 Fe1 68.9(6) . . ?
C16 C17 H17 126.7 . . ?
C18 C17 Fe1 68.9(7) . . ?
C18 C17 H17 126.7 . . ?
C18 C17 C16 106.6(10) . . ?
Fe1 C16 H16 126.1 . . ?
C17 C16 Fe1 70.5(7) . . ?
C17 C16 H16 126.0 . . ?
C15 C16 Fe1 69.0(7) . . ?
C15 C16 C17 108.1(11) . . ?
C15 C16 H16 126.0 . . ?
Fe1 C18 H18 126.1 . . ?
C17 C18 Fe1 70.4(7) . . ?
C17 C18 H18 125.6 . . ?
C14 C18 Fe1 69.5(6) . . ?
C14 C18 C17 108.9(11) . . ?
C14 C18 H18 125.6 . . ?
C4 C3 H3 120.7 . . ?
C2 C3 C4 118.7(9) . . ?
C2 C3 H3 120.7 . . ?
Fe1 C14 H14 125.9 . . ?
C18 C14 Fe1 70.3(6) . . ?
C18 C14 H14 126.3 . . ?
C18 C14 C15 107.3(12) . . ?
C15 C14 Fe1 69.0(6) . . ?
C15 C14 H14 126.3 . . ?
Fe2 C23 H23 127.4 . . ?
C24 C23 Fe2 69.2(6) . . ?
C24 C23 H23 126.6 . . ?
C24 C23 C22 106.7(9) . . ?
C22 C23 Fe2 68.3(6) . . ?
C22 C23 H23 126.6 . . ?
Fe2 C22 H22 124.2 . . ?
C21 C22 Fe2 71.3(6) . . ?
C21 C22 C23 109.0(8) . . ?
C21 C22 H22 125.5 . . ?
C23 C22 Fe2 70.6(6) . . ?
C23 C22 H22 125.5 . . ?
Fe1 C15 H15 125.2 . . ?
C16 C15 Fe1 70.9(6) . . ?
C16 C15 C14 109.1(11) . . ?
C16 C15 H15 125.4 . . ?
C14 C15 Fe1 70.1(6) . . ?
C14 C15 H15 125.4 . . ?
Fe1 C12 H12 126.5 . . ?
C13 C12 Fe1 70.3(6) . . ?
C13 C12 H12 126.1 . . ?
C13 C12 C11 107.8(12) . . ?
C11 C12 Fe1 68.7(7) . . ?
C11 C12 H12 126.1 . . ?
Fe1 C10 H10 126.8 . . ?
C9 C10 Fe1 70.0(6) . . ?
C9 C10 H10 125.8 . . ?
C11 C10 Fe1 68.9(7) . . ?
C11 C10 C9 108.3(11) . . ?
C11 C10 H10 125.8 . . ?
C2 C1 H1A 109.5 . . ?
C2 C1 H1B 109.5 . . ?
C2 C1 H1C 109.5 . . ?
H1A C1 H1B 109.5 . . ?
H1A C1 H1C 109.5 . . ?
H1B C1 H1C 109.5 . . ?
Fe2 C25 H25 127.0 . . ?
C29 C25 Fe2 68.9(10) . . ?
C29 C25 H25 127.8 . . ?
C26 C25 Fe2 67.8(9) . . ?
C26 C25 H25 127.8 . . ?
C26 C25 C29 104.3(18) . . ?
Fe1 C11 H11 125.5 . . ?
C12 C11 Fe1 69.4(6) . . ?
C12 C11 H11 126.0 . . ?
C10 C11 Fe1 70.7(7) . . ?
C10 C11 C12 108.0(12) . . ?
C10 C11 H11 126.0 . . ?
Fe2 C29 H29 125.9 . . ?
C25 C29 Fe2 71.2(8) . . ?
C25 C29 H29 125.4 . . ?
C25 C29 C28 109.2(18) . . ?
C28 C29 Fe2 69.2(9) . . ?
C28 C29 H29 125.4 . . ?
Fe2 C26 H26 124.2 . . ?
C25 C26 Fe2 72.1(10) . . ?
C25 C26 H26 124.6 . . ?
C27 C26 Fe2 70.7(9) . . ?
C27 C26 C25 110.8(18) . . ?
C27 C26 H26 124.6 . . ?
Fe2 C28 H28 124.9 . . ?
C29 C28 Fe2 70.1(8) . . ?
C29 C28 H28 126.3 . . ?
C27 C28 Fe2 70.3(8) . . ?
C27 C28 C29 107.3(17) . . ?
C27 C28 H28 126.3 . . ?
Fe2 C27 H27 125.7 . . ?
C26 C27 Fe2 69.6(8) . . ?
C26 C27 H27 125.8 . . ?
C28 C27 Fe2 70.4(9) . . ?
C28 C27 C26 108.3(18) . . ?
C28 C27 H27 125.8 . . ?

loop_
_geom_bond_atom_site_label_1
_geom_bond_atom_site_label_2
_geom_bond_distance
_geom_bond_site_symmetry_2
_geom_bond_publ_flag
Fe1 C9 2.060(10) . ?
Fe1 C13 2.046(10) . ?
Fe1 C17 2.062(11) . ?
Fe1 C16 2.041(10) . ?
Fe1 C18 2.042(11) . ?
Fe1 C14 2.031(10) . ?
Fe1 C15 2.017(11) . ?
Fe1 C12 2.034(10) . ?
Fe1 C10 2.048(10) . ?
Fe1 C11 2.025(12) . ?
Fe2 C21 2.050(10) . ?
Fe2 C20 2.050(8) . ?
Fe2 C24 2.033(8) . ?
Fe2 C23 2.042(11) . ?
Fe2 C22 2.011(10) . ?
Fe2 C25 2.052(15) . ?
Fe2 C29 2.022(14) . ?
Fe2 C26 1.996(13) . ?
Fe2 C28 2.011(12) . ?
Fe2 C27 2.010(14) . ?
N1 C5 1.386(10) . ?
N1 C8 1.387(9) . ?
N1 C19 1.461(8) . ?
N2 C8 1.323(9) . ?
N2 C4 1.376(11) . ?
C5 C4 1.404(11) . ?
C5 C6 1.388(11) . ?
C8 C9 1.451(11) . ?
C4 C3 1.424(11) . ?
C9 C13 1.440(12) . ?
C9 C10 1.435(12) . ?
C2 C7 1.379(11) . ?
C2 C3 1.368(12) . ?
C2 C1 1.541(11) . ?
C21 H21 0.9300 . ?
C21 C20 1.420(11) . ?
C21 C22 1.401(13) . ?
C7 H7 0.9300 . ?
C7 C6 1.367(10) . ?
C13 H13 0.9300 . ?
C13 C12 1.404(13) . ?
C6 H6 0.9300 . ?
C20 C19 1.510(11) . ?
C20 C24 1.415(11) . ?
C19 H19A 0.9700 . ?
C19 H19B 0.9700 . ?
C24 H24 0.9300 . ?
C24 C23 1.422(12) . ?
C17 H17 0.9300 . ?
C17 C16 1.425(13) . ?
C17 C18 1.425(13) . ?
C16 H16 0.9300 . ?
C16 C15 1.391(13) . ?
C18 H18 0.9300 . ?
C18 C14 1.397(12) . ?
C3 H3 0.9300 . ?
C14 H14 0.9300 . ?
C14 C15 1.414(14) . ?
C23 H23 0.9300 . ?
C23 C22 1.425(13) . ?
C22 H22 0.9300 . ?
C15 H15 0.9300 . ?
C12 H12 0.9300 . ?
C12 C11 1.451(14) . ?
C10 H10 0.9300 . ?
C10 C11 1.407(13) . ?
C1 H1A 0.9600 . ?
C1 H1B 0.9600 . ?
C1 H1C 0.9600 . ?
C25 H25 0.9300 . ?
C25 C29 1.39(2) . ?
C25 C26 1.390(17) . ?
C11 H11 0.9300 . ?
C29 H29 0.9300 . ?
C29 C28 1.40(2) . ?
C26 H26 0.9300 . ?
C26 C27 1.362(18) . ?
C28 H28 0.9300 . ?
C28 C27 1.35(2) . ?
C27 H27 0.9300 . ?
